data_1553528
loop_
_publ_author_name
'Liu, Zhen'
'Xia, Ying'
'Feng, Sheng'
'Zhang, Yan'
'Wang, Jianbo'

_publ_section_title
;
 Rh(i)-Catalyzed coupling of 2-bromoethyl aryldiazoacetates with tertiary
 propargyl alcohols through carbene migratory insertion
;
_journal_issue 12
_journal_name_full 'Organic Chemistry Frontiers'
_journal_page_first 1691
_journal_paper_doi 10.1039/C6QO00453A
_journal_volume 3
_journal_year 2016
_chemical_formula_moiety 'C22 H32 O2 Si'
_chemical_formula_sum 'C22 H32 O2 Si'
_chemical_formula_weight 356.57
_space_group_crystal_system orthorhombic
_space_group_IT_number 61
_space_group_name_Hall '-P 2ac 2ab'
_space_group_name_H-M_alt 'P b c a'
_atom_sites_solution_hydrogens geom
_atom_sites_solution_primary direct
_atom_sites_solution_secondary difmap
_audit_creation_date 2016-09-05
_audit_creation_method
;
Olex2 1.2
(compiled 2016.02.19 svn.r3266 for OlexSys, GUI svn.r5155)
;
_audit_update_record
;
2016-09-05 deposited with the CCDC.
2016-09-27 downloaded from the CCDC.
;
_cell_angle_alpha 90.00
_cell_angle_beta 90.00
_cell_angle_gamma 90.00
_cell_formula_units_Z 8
_cell_length_a 12.7034(11)
_cell_length_b 11.6077(10)
_cell_length_c 28.683(5)
_cell_measurement_reflns_used 2052
_cell_measurement_temperature 102.1
_cell_measurement_theta_max 29.5787
_cell_measurement_theta_min 3.1852
_cell_volume 4229.5(9)
_computing_cell_refinement
;
CrysAlisPro, Agilent Technologies,
Version 1.171.35.11 (release 16-05-2011 CrysAlis171 .NET)
(compiled May 16 2011,17:55:39)
;
_computing_data_collection
;
CrysAlisPro, Agilent Technologies,
Version 1.171.35.11 (release 16-05-2011 CrysAlis171 .NET)
(compiled May 16 2011,17:55:39)
;
_computing_data_reduction
;
CrysAlisPro, Agilent Technologies,
Version 1.171.35.11 (release 16-05-2011 CrysAlis171 .NET)
(compiled May 16 2011,17:55:39)
;
_computing_molecular_graphics 'Olex2 (Dolomanov et al., 2009)'
_computing_publication_material 'Olex2 (Dolomanov et al., 2009)'
_computing_structure_refinement 'ShelXL (Sheldrick, 2015)'
_computing_structure_solution 'XS (Sheldrick, 2008)'
_diffrn_ambient_temperature 102.1
_diffrn_detector_area_resol_mean 16.0971
_diffrn_measured_fraction_theta_full 0.998
_diffrn_measured_fraction_theta_max 0.998
_diffrn_measurement_details
;
#__ type_ start__ end____ width___ exp.time_
  1 omega  -62.00  -37.00   1.0000    8.0000
omega____ theta____ kappa____ phi______ frames
    -      -13.4277  133.0000  -87.0000 25

#__ type_ start__ end____ width___ exp.time_
  2 omega  -39.00   87.00   1.0000    8.0000
omega____ theta____ kappa____ phi______ frames
    -       18.7402    0.0000  -90.0000 126
;
_diffrn_measurement_device_type 'Xcalibur, Eos, Gemini'
_diffrn_measurement_method '\w scans'
_diffrn_orient_matrix_UB_11 -0.0378994000
_diffrn_orient_matrix_UB_12 0.0314172000
_diffrn_orient_matrix_UB_13 0.0129789000
_diffrn_orient_matrix_UB_21 0.0237322000
_diffrn_orient_matrix_UB_22 -0.0189118000
_diffrn_orient_matrix_UB_23 0.0210203000
_diffrn_orient_matrix_UB_31 0.0335712000
_diffrn_orient_matrix_UB_32 0.0488280000
_diffrn_orient_matrix_UB_33 -0.0001880000
_diffrn_radiation_monochromator graphite
_diffrn_radiation_type MoK\a
_diffrn_radiation_wavelength 0.71073
_diffrn_reflns_av_R_equivalents 0.0834
_diffrn_reflns_av_unetI/netI 0.0858
_diffrn_reflns_limit_h_max 9
_diffrn_reflns_limit_h_min -15
_diffrn_reflns_limit_k_max 14
_diffrn_reflns_limit_k_min -9
_diffrn_reflns_limit_l_max 35
_diffrn_reflns_limit_l_min -24
_diffrn_reflns_number 11796
_diffrn_reflns_theta_full 26.00
_diffrn_reflns_theta_max 26.00
_diffrn_reflns_theta_min 3.19
_diffrn_source 'Enhance (Mo) X-ray Source'
_exptl_absorpt_coefficient_mu 0.123
_exptl_absorpt_correction_T_max 1.00000
_exptl_absorpt_correction_T_min 0.77806
_exptl_absorpt_correction_type multi-scan
_exptl_absorpt_process_details
;
CrysAlisPro, Agilent Technologies,
Version 1.171.35.11 (release 16-05-2011 CrysAlis171 .NET)
(compiled May 16 2011,17:55:39)
Empirical absorption correction using spherical harmonics,
 implemented in SCALE3 ABSPACK scaling algorithm.
;
_exptl_crystal_colour 'clear light colourless'
_exptl_crystal_colour_lustre clear
_exptl_crystal_colour_modifier light
_exptl_crystal_colour_primary colourless
_exptl_crystal_density_diffrn 1.120
_exptl_crystal_density_method 'not measured'
_exptl_crystal_description block
_exptl_crystal_F_000 1552
_exptl_crystal_size_max 0.7
_exptl_crystal_size_mid 0.65
_exptl_crystal_size_min 0.45
_refine_diff_density_max 1.236
_refine_diff_density_min -0.859
_refine_diff_density_rms 0.099
_refine_ls_extinction_method none
_refine_ls_goodness_of_fit_ref 1.060
_refine_ls_hydrogen_treatment constr
_refine_ls_matrix_type full
_refine_ls_number_parameters 321
_refine_ls_number_reflns 4158
_refine_ls_number_restraints 279
_refine_ls_restrained_S_all 1.052
_refine_ls_R_factor_all 0.1939
_refine_ls_R_factor_gt 0.1532
_refine_ls_shift/su_max 0.001
_refine_ls_shift/su_mean 0.000
_refine_ls_structure_factor_coef Fsqd
_refine_ls_weighting_details 'calc w=1/[\s^2^(Fo^2^)+(0.1759P)^2^+21.6560P] where P=(Fo^2^+2Fc^2^)/3'
_refine_ls_weighting_scheme calc
_refine_ls_wR_factor_gt 0.3787
_refine_ls_wR_factor_ref 0.4104
_reflns_number_gt 2772
_reflns_number_total 4158
_reflns_threshold_expression >2sigma(I)
_cod_data_source_file c6qo00453a2.cif
_cod_data_source_block exp_3291
_cod_original_cell_volume 4229.6(9)
_cod_database_code 1553528
_reflns_odcompleteness_completeness 99.61
_reflns_odcompleteness_iscentric 1
_reflns_odcompleteness_theta 26.32
_olex2_refinement_description
;
1. Fixed Uiso
 At 1.2 times of:
  All C(H) groups, All C(H,H) groups
 At 1.5 times of:
  All C(H,H,H) groups
2. Restrained distances
 C21-C20 \\sim C20-C22 \\sim C31-C29 \\sim C29-C30 \\sim C25-C23 \\sim C23-C24
\\sim C16-C14 \\sim C14-C15
 \\sim C18-C17 \\sim C17-C19 \\sim C27-C26 \\sim C26-C28
 with sigma of 0.02
 C22-C21 \\sim C31-C30 \\sim C25-C24 \\sim C16-C15 \\sim C27-C28 \\sim C19-C18
 with sigma of 0.02
3. Rigid bond restraints
 Si1, C14, C15, C22, C17, C18, C16, C20, C19, C30, C29, C21, C24, C23, C25,
 C31, C26, C27, C28
 with sigma for 1-2 distances of 0.002 and sigma for 1-3 distances of 0.002
4. Uiso/Uaniso restraints and constraints
Si1 \\sim C14 \\sim C15 \\sim C22 \\sim C17 \\sim C18 \\sim C16 \\sim C20 \\sim
C19 \\sim C30 \\sim C29 \\sim C21 \\sim C24 \\sim C23 \\sim C25 \\sim C31 \\sim
C26 \\sim C27 \\sim C28: within 1.7A with sigma of 0.01 and sigma for terminal
atoms of 0.02
5. Others
 Sof(C30)=Sof(H30A)=Sof(H30B)=Sof(H30C)=Sof(C29)=Sof(H29)=Sof(C24)=Sof(H24A)=
 Sof(H24B)=Sof(H24C)=Sof(C23)=Sof(H23)=Sof(C25)=Sof(H25A)=Sof(H25B)=Sof(H25C)=
 Sof(C31)=Sof(H31A)=Sof(H31B)=Sof(H31C)=Sof(C26)=Sof(H26)=Sof(C27)=Sof(H27A)=
 Sof(H27B)=Sof(H27C)=Sof(C28)=Sof(H28A)=Sof(H28B)=Sof(H28C)=1-FVAR(1)
 Sof(C14)=Sof(H14)=Sof(C15)=Sof(H15A)=Sof(H15B)=Sof(H15C)=Sof(C22)=Sof(H22A)=
 Sof(H22B)=Sof(H22C)=Sof(C17)=Sof(H17)=Sof(C18)=Sof(H18A)=Sof(H18B)=Sof(H18C)=
 Sof(C16)=Sof(H16A)=Sof(H16B)=Sof(H16C)=Sof(C20)=Sof(H20)=Sof(C19)=Sof(H19A)=
 Sof(H19B)=Sof(H19C)=Sof(C21)=Sof(H21A)=Sof(H21B)=Sof(H21C)=FVAR(1)
6.a Ternary CH refined with riding coordinates:
 C14(H14), C17(H17), C20(H20), C29(H29), C23(H23), C26(H26)
6.b Secondary CH2 refined with riding coordinates:
 C5(H5A,H5B), C6(H6A,H6B)
6.c Aromatic/amide H refined with riding coordinates:
 C12(H12), C8(H8), C11(H11), C9(H9)
6.d Idealised Me refined as rotating group:
 C13(H13A,H13B,H13C), C15(H15A,H15B,H15C), C22(H22A,H22B,H22C), C18(H18A,H18B,
 H18C), C16(H16A,H16B,H16C), C19(H19A,H19B,H19C), C30(H30A,H30B,H30C), C21(H21A,
 H21B,H21C), C24(H24A,H24B,H24C), C25(H25A,H25B,H25C), C31(H31A,H31B,H31C),
 C27(H27A,H27B,H27C), C28(H28A,H28B,H28C)
;
_olex2_submission_special_instructions 'No special instructions were received'

loop_
_space_group_symop_id
_space_group_symop_operation_xyz
1 'x, y, z'
2 '-x+1/2, -y, z+1/2'
3 'x+1/2, -y+1/2, -z'
4 '-x, y+1/2, -z+1/2'
5 '-x, -y, -z'
6 'x-1/2, y, -z-1/2'
7 '-x-1/2, y-1/2, z'
8 'x, -y-1/2, z-1/2'

loop_
_atom_site_label
_atom_site_type_symbol
_atom_site_fract_x
_atom_site_fract_y
_atom_site_fract_z
_atom_site_U_iso_or_equiv
_atom_site_adp_type
_atom_site_occupancy
_atom_site_calc_flag
_atom_site_disorder_assembly
_atom_site_disorder_group
_atom_site_refinement_flags_posn
_atom_site_refinement_flags_adp
Si1 Si 0.0180(2) 0.7573(2) 0.41772(7) 0.0620(8) Uani 1 d . . . U
O1 O 0.2691(3) 0.9124(4) 0.22617(14) 0.0380(10) Uani 1 d . . . .
O2 O 0.2756(3) 0.9369(3) 0.30330(14) 0.0369(10) Uani 1 d . . . .
C7 C 0.0695(4) 0.7776(4) 0.2355(2) 0.0305(12) Uani 1 d . . . .
C2 C 0.1348(4) 0.8259(5) 0.2736(2) 0.0326(13) Uani 1 d A . . .
C12 C -0.0240(4) 0.7215(4) 0.2466(2) 0.0327(13) Uani 1 d . . . .
H12 H -0.0431 0.7135 0.2785 0.039 Uiso 1 calc . . R .
C8 C 0.0959(5) 0.7835(5) 0.1882(2) 0.0342(13) Uani 1 d . . . .
H8 H 0.1600 0.8191 0.1789 0.041 Uiso 1 calc . . R .
C1 C 0.2237(4) 0.8889(4) 0.2673(2) 0.0301(12) Uani 1 d . . . .
C11 C -0.0899(5) 0.6772(5) 0.2128(2) 0.0374(14) Uani 1 d . . . .
H11 H -0.1533 0.6401 0.2219 0.045 Uiso 1 calc . . R .
C3 C 0.1020(5) 0.8076(5) 0.3209(2) 0.0358(14) Uani 1 d . . . .
C5 C 0.3701(4) 0.9934(5) 0.2858(2) 0.0369(14) Uani 1 d . . . .
H5A H 0.4342 0.9504 0.2949 0.044 Uiso 1 calc . . R .
H5B H 0.3755 1.0733 0.2975 0.044 Uiso 1 calc . . R .
C9 C 0.0295(5) 0.7381(5) 0.1549(2) 0.0384(14) Uani 1 d . . . .
H9 H 0.0493 0.7428 0.1231 0.046 Uiso 1 calc . . R .
C13 C -0.1388(6) 0.6371(6) 0.1287(3) 0.0526(18) Uani 1 d . . . .
H13A H -0.1442 0.5534 0.1323 0.079 Uiso 1 calc . . GR .
H13B H -0.1103 0.6552 0.0978 0.079 Uiso 1 calc . . GR .
H13C H -0.2088 0.6717 0.1320 0.079 Uiso 1 calc . . GR .
C10 C -0.0655(5) 0.6856(5) 0.1663(2) 0.0401(15) Uani 1 d . . . .
C4 C 0.0710(6) 0.7870(5) 0.3595(2) 0.0431(15) Uani 1 d A . . .
C6 C 0.3552(5) 0.9917(6) 0.2338(2) 0.0447(16) Uani 1 d . . . .
H6A H 0.3374 1.0695 0.2221 0.054 Uiso 1 calc . . R .
H6B H 0.4199 0.9646 0.2180 0.054 Uiso 1 calc . . R .
C14 C -0.0187(12) 0.5981(13) 0.4156(5) 0.077(3) Uani 0.587(7) d A 1 D U
H14 H -0.0560 0.5827 0.4457 0.092 Uiso 0.587(7) calc A 1 R .
C15 C 0.0735(12) 0.5189(12) 0.4157(4) 0.079(3) Uani 0.587(7) d A 1 D U
H15A H 0.1205 0.5388 0.3898 0.118 Uiso 0.587(7) calc A 1 GR .
H15B H 0.0491 0.4393 0.4120 0.118 Uiso 0.587(7) calc A 1 GR .
H15C H 0.1115 0.5264 0.4452 0.118 Uiso 0.587(7) calc A 1 GR .
C22 C -0.1012(19) 0.9600(17) 0.4231(9) 0.119(5) Uani 0.587(7) d A 1 D U
H22A H -0.0386 0.9852 0.4403 0.178 Uiso 0.587(7) calc A 1 GR .
H22B H -0.1642 0.9930 0.4376 0.178 Uiso 0.587(7) calc A 1 GR .
H22C H -0.0964 0.9860 0.3907 0.178 Uiso 0.587(7) calc A 1 GR .
C17 C 0.1261(17) 0.7757(15) 0.4635(5) 0.093(3) Uani 0.587(7) d A 1 D U
H17 H 0.1746 0.7081 0.4612 0.111 Uiso 0.587(7) calc A 1 R .
C18 C 0.1902(14) 0.8835(14) 0.4564(6) 0.087(4) Uani 0.587(7) d A 1 D U
H18A H 0.2277 0.8788 0.4266 0.130 Uiso 0.587(7) calc A 1 GR .
H18B H 0.2413 0.8911 0.4819 0.130 Uiso 0.587(7) calc A 1 GR .
H18C H 0.1435 0.9506 0.4562 0.130 Uiso 0.587(7) calc A 1 GR .
C16 C -0.0963(13) 0.5681(17) 0.3783(6) 0.101(4) Uani 0.587(7) d A 1 D U
H16A H -0.1635 0.6065 0.3848 0.151 Uiso 0.587(7) calc A 1 GR .
H16B H -0.1070 0.4845 0.3778 0.151 Uiso 0.587(7) calc A 1 GR .
H16C H -0.0695 0.5938 0.3481 0.151 Uiso 0.587(7) calc A 1 GR .
C20 C -0.1082(14) 0.8289(16) 0.4244(6) 0.099(3) Uani 0.587(7) d A 1 D U
H20 H -0.1373 0.8065 0.4555 0.119 Uiso 0.587(7) calc A 1 R .
C19 C 0.0771(19) 0.7752(17) 0.5119(5) 0.105(5) Uani 0.587(7) d A 1 D U
H19A H 0.0206 0.8326 0.5133 0.158 Uiso 0.587(7) calc A 1 GR .
H19B H 0.1311 0.7940 0.5351 0.158 Uiso 0.587(7) calc A 1 GR .
H19C H 0.0482 0.6986 0.5185 0.158 Uiso 0.587(7) calc A 1 GR .
C30 C -0.140(2) 0.862(2) 0.4732(8) 0.101(6) Uani 0.413(7) d A 2 D U
H30A H -0.1980 0.8203 0.4583 0.152 Uiso 0.413(7) calc A 2 GR .
H30B H -0.1668 0.9309 0.4886 0.152 Uiso 0.413(7) calc A 2 GR .
H30C H -0.1065 0.8114 0.4964 0.152 Uiso 0.413(7) calc A 2 GR .
C29 C -0.0592(17) 0.896(2) 0.4367(8) 0.086(4) Uani 0.413(7) d A 2 D U
H29 H -0.0082 0.9504 0.4513 0.103 Uiso 0.413(7) calc A 2 R .
C21 C -0.1870(15) 0.7913(16) 0.3876(7) 0.103(4) Uani 0.587(7) d A 1 D U
H21A H -0.1753 0.8352 0.3589 0.154 Uiso 0.587(7) calc A 1 GR .
H21B H -0.2586 0.8055 0.3990 0.154 Uiso 0.587(7) calc A 1 GR .
H21C H -0.1781 0.7089 0.3813 0.154 Uiso 0.587(7) calc A 1 GR .
C24 C -0.103(2) 0.534(2) 0.4470(7) 0.096(5) Uani 0.413(7) d A 2 D U
H24A H -0.0841 0.4622 0.4312 0.144 Uiso 0.413(7) calc A 2 GR .
H24B H -0.1789 0.5347 0.4533 0.144 Uiso 0.413(7) calc A 2 GR .
H24C H -0.0644 0.5398 0.4765 0.144 Uiso 0.413(7) calc A 2 GR .
C23 C -0.0751(18) 0.6349(18) 0.4164(7) 0.080(3) Uani 0.413(7) d A 2 D U
H23 H -0.0343 0.5887 0.3931 0.096 Uiso 0.413(7) calc A 2 R .
C25 C -0.168(2) 0.661(2) 0.3837(8) 0.090(5) Uani 0.413(7) d A 2 D U
H25A H -0.2286 0.6851 0.4021 0.135 Uiso 0.413(7) calc A 2 GR .
H25B H -0.1856 0.5910 0.3661 0.135 Uiso 0.413(7) calc A 2 GR .
H25C H -0.1479 0.7221 0.3620 0.135 Uiso 0.413(7) calc A 2 GR .
C31 C -0.115(2) 0.958(2) 0.3964(8) 0.093(5) Uani 0.413(7) d A 2 D U
H31A H -0.0625 0.9860 0.3740 0.139 Uiso 0.413(7) calc A 2 GR .
H31B H -0.1549 1.0238 0.4087 0.139 Uiso 0.413(7) calc A 2 GR .
H31C H -0.1633 0.9049 0.3807 0.139 Uiso 0.413(7) calc A 2 GR .
C26 C 0.134(2) 0.719(2) 0.4534(7) 0.088(4) Uani 0.413(7) d A 2 D U
H26 H 0.1709 0.6564 0.4359 0.106 Uiso 0.413(7) calc A 2 R .
C27 C 0.115(2) 0.672(2) 0.5020(7) 0.102(5) Uani 0.413(7) d A 2 D U
H27A H 0.0789 0.7296 0.5209 0.153 Uiso 0.413(7) calc A 2 GR .
H27B H 0.1826 0.6521 0.5165 0.153 Uiso 0.413(7) calc A 2 GR .
H27C H 0.0713 0.6022 0.4999 0.153 Uiso 0.413(7) calc A 2 GR .
C28 C 0.210(2) 0.818(2) 0.4547(8) 0.089(5) Uani 0.413(7) d A 2 D U
H28A H 0.1954 0.8701 0.4286 0.134 Uiso 0.413(7) calc A 2 GR .
H28B H 0.2820 0.7886 0.4522 0.134 Uiso 0.413(7) calc A 2 GR .
H28C H 0.2019 0.8597 0.4842 0.134 Uiso 0.413(7) calc A 2 GR .

loop_
_atom_site_aniso_label
_atom_site_aniso_U_11
_atom_site_aniso_U_22
_atom_site_aniso_U_33
_atom_site_aniso_U_23
_atom_site_aniso_U_13
_atom_site_aniso_U_12
Si1 0.0861(18) 0.0678(14) 0.0320(10) -0.0138(9) 0.0167(10) -0.0117(12)
O1 0.029(2) 0.037(2) 0.048(2) -0.0020(18) 0.0072(19) -0.0091(18)
O2 0.033(2) 0.032(2) 0.045(2) -0.0050(17) 0.0006(18) -0.0072(18)
C7 0.025(3) 0.022(2) 0.045(3) 0.003(2) 0.002(2) 0.002(2)
C2 0.028(3) 0.023(2) 0.047(3) 0.002(2) 0.003(3) 0.001(2)
C12 0.023(3) 0.027(3) 0.048(3) 0.003(2) 0.003(3) 0.004(2)
C8 0.030(3) 0.032(3) 0.040(3) 0.005(2) 0.006(3) -0.004(2)
C1 0.029(3) 0.023(2) 0.038(3) 0.002(2) 0.005(2) 0.007(2)
C11 0.029(3) 0.028(3) 0.055(4) 0.003(3) 0.000(3) -0.001(2)
C3 0.030(3) 0.026(3) 0.051(4) -0.006(3) 0.002(3) -0.005(2)
C5 0.025(3) 0.033(3) 0.052(4) -0.005(3) 0.003(3) -0.004(2)
C9 0.033(3) 0.034(3) 0.048(4) 0.006(3) -0.004(3) -0.005(3)
C13 0.040(4) 0.056(4) 0.063(5) 0.008(4) -0.010(3) -0.007(3)
C10 0.035(3) 0.030(3) 0.056(4) 0.003(3) -0.007(3) -0.001(3)
C4 0.051(4) 0.035(3) 0.044(4) -0.004(3) 0.008(3) -0.013(3)
C6 0.044(4) 0.036(3) 0.054(4) -0.001(3) 0.003(3) -0.017(3)
C14 0.111(8) 0.077(3) 0.041(5) 0.009(5) 0.031(6) -0.038(4)
C15 0.143(9) 0.055(3) 0.038(6) 0.000(5) 0.034(7) -0.027(5)
C22 0.110(10) 0.109(5) 0.137(13) -0.021(10) 0.044(11) 0.024(5)
C17 0.136(7) 0.079(7) 0.063(5) -0.018(6) -0.027(5) 0.003(5)
C18 0.113(9) 0.074(8) 0.073(8) -0.016(7) -0.051(7) 0.011(6)
C16 0.120(9) 0.104(8) 0.078(8) -0.025(7) 0.023(6) -0.053(7)
C20 0.087(5) 0.113(5) 0.098(8) -0.010(8) 0.030(5) -0.002(5)
C19 0.163(13) 0.100(10) 0.053(4) -0.023(7) -0.032(6) 0.000(9)
C30 0.104(11) 0.086(11) 0.114(11) 0.011(9) 0.071(8) 0.000(8)
C29 0.083(8) 0.077(6) 0.098(9) -0.005(7) 0.055(6) -0.008(4)
C21 0.095(6) 0.122(10) 0.092(10) -0.001(9) 0.012(7) 0.027(8)
C24 0.128(13) 0.096(10) 0.065(10) 0.009(8) 0.032(9) -0.034(8)
C23 0.117(8) 0.084(5) 0.040(6) -0.004(6) 0.017(7) -0.034(5)
C25 0.112(9) 0.095(10) 0.063(9) -0.004(8) 0.007(7) -0.045(7)
C31 0.096(11) 0.074(9) 0.108(12) 0.005(9) 0.061(10) 0.005(7)
C26 0.122(7) 0.080(9) 0.062(7) -0.016(7) -0.018(6) -0.001(5)
C27 0.138(12) 0.104(11) 0.064(8) -0.006(7) -0.025(7) -0.004(10)
C28 0.125(8) 0.088(11) 0.055(8) -0.017(9) -0.037(8) -0.006(8)

loop_
_atom_type_symbol
_atom_type_description
_atom_type_scat_dispersion_real
_atom_type_scat_dispersion_imag
_atom_type_scat_source
C C 0.0033 0.0016 'International Tables Vol C Tables 4.2.6.8 and 6.1.1.4'
H H 0.0000 0.0000 'International Tables Vol C Tables 4.2.6.8 and 6.1.1.4'
O O 0.0106 0.0060 'International Tables Vol C Tables 4.2.6.8 and 6.1.1.4'
Si Si 0.0817 0.0704 'International Tables Vol C Tables 4.2.6.8 and 6.1.1.4'

loop_
_geom_angle_atom_site_label_1
_geom_angle_atom_site_label_2
_geom_angle_atom_site_label_3
_geom_angle
C4 Si1 C14 104.1(5)
C4 Si1 C17 109.9(6)
C4 Si1 C29 106.4(6)
C4 Si1 C23 111.1(7)
C4 Si1 C26 104.8(8)
C14 Si1 C17 107.8(7)
C14 Si1 C29 132.9(8)
C17 Si1 C29 94.4(10)
C20 Si1 C4 109.5(7)
C20 Si1 C14 103.3(8)
C20 Si1 C17 120.7(8)
C20 Si1 C29 32.2(8)
C20 Si1 C23 77.8(10)
C20 Si1 C26 139.1(9)
C23 Si1 C14 25.6(8)
C23 Si1 C17 124.1(8)
C23 Si1 C29 108.4(11)
C23 Si1 C26 109.8(9)
C26 Si1 C14 88.9(8)
C26 Si1 C17 22.2(8)
C26 Si1 C29 116.2(11)
C1 O1 C6 108.7(5)
C1 O2 C5 109.0(4)
C12 C7 C2 119.1(5)
C12 C7 C8 116.7(5)
C8 C7 C2 124.2(5)
C1 C2 C7 124.8(5)
C1 C2 C3 116.6(5)
C3 C2 C7 118.6(5)
C7 C12 H12 118.9
C11 C12 C7 122.1(6)
C11 C12 H12 118.9
C7 C8 H8 119.8
C9 C8 C7 120.3(5)
C9 C8 H8 119.8
O1 C1 O2 112.3(5)
O1 C1 C2 125.8(5)
O2 C1 C2 121.9(5)
C12 C11 H11 119.4
C10 C11 C12 121.3(6)
C10 C11 H11 119.4
C4 C3 C2 176.1(6)
O2 C5 H5A 111.1
O2 C5 H5B 111.1
O2 C5 C6 103.5(5)
H5A C5 H5B 109.0
C6 C5 H5A 111.1
C6 C5 H5B 111.1
C8 C9 H9 118.7
C8 C9 C10 122.5(6)
C10 C9 H9 118.7
H13A C13 H13B 109.5
H13A C13 H13C 109.5
H13B C13 H13C 109.5
C10 C13 H13A 109.5
C10 C13 H13B 109.5
C10 C13 H13C 109.5
C11 C10 C9 117.0(6)
C11 C10 C13 121.3(6)
C9 C10 C13 121.6(6)
C3 C4 Si1 177.6(7)
O1 C6 C5 104.7(5)
O1 C6 H6A 110.8
O1 C6 H6B 110.8
C5 C6 H6A 110.8
C5 C6 H6B 110.8
H6A C6 H6B 108.9
Si1 C14 H14 105.2
C15 C14 Si1 114.0(10)
C15 C14 H14 105.2
C15 C14 C16 112.1(12)
C16 C14 Si1 114.2(11)
C16 C14 H14 105.2
Si1 C17 H17 108.0
C18 C17 Si1 112.9(12)
C18 C17 H17 108.0
C18 C17 C19 110.3(12)
C19 C17 Si1 109.4(13)
C19 C17 H17 108.0
Si1 C20 H20 107.5
C22 C20 Si1 113.8(15)
C22 C20 H20 107.5
C21 C20 Si1 112.2(13)
C21 C20 C22 108.0(13)
C21 C20 H20 107.5
H30A C30 H30B 109.5
H30A C30 H30C 109.5
H30B C30 H30C 109.5
C29 C30 H30A 109.5
C29 C30 H30B 109.5
C29 C30 H30C 109.5
Si1 C29 H29 108.3
C30 C29 Si1 108.4(16)
C30 C29 H29 108.3
C30 C29 C31 109.3(14)
C31 C29 Si1 114.1(18)
C31 C29 H29 108.3
H24A C24 H24B 109.5
H24A C24 H24C 109.5
H24B C24 H24C 109.5
C23 C24 H24A 109.5
C23 C24 H24B 109.5
C23 C24 H24C 109.5
Si1 C23 H23 95.4
C24 C23 Si1 137.3(15)
C24 C23 H23 95.4
C24 C23 C25 109.1(14)
C25 C23 Si1 110.8(13)
C25 C23 H23 95.4
C23 C25 H25A 109.5
C23 C25 H25B 109.5
C23 C25 H25C 109.5
H25A C25 H25B 109.5
H25A C25 H25C 109.5
H25B C25 H25C 109.5
C29 C31 H31A 109.5
C29 C31 H31B 109.5
C29 C31 H31C 109.5
H31A C31 H31B 109.5
H31A C31 H31C 109.5
H31B C31 H31C 109.5
Si1 C26 H26 105.6
C27 C26 Si1 117.9(19)
C27 C26 H26 105.6
C28 C26 Si1 110.1(17)
C28 C26 H26 105.6
C28 C26 C27 111.0(14)
C26 C27 H27A 109.5
C26 C27 H27B 109.5
C26 C27 H27C 109.5
H27A C27 H27B 109.5
H27A C27 H27C 109.5
H27B C27 H27C 109.5
C26 C28 H28A 109.5
C26 C28 H28B 109.5
C26 C28 H28C 109.5
H28A C28 H28B 109.5
H28A C28 H28C 109.5
H28B C28 H28C 109.5

loop_
_geom_bond_atom_site_label_1
_geom_bond_atom_site_label_2
_geom_bond_distance
Si1 C4 1.832(7)
Si1 C14 1.907(15)
Si1 C17 1.911(19)
Si1 C20 1.816(18)
Si1 C29 1.96(3)
Si1 C23 1.848(19)
Si1 C26 1.85(3)
O1 C1 1.341(7)
O1 C6 1.447(7)
O2 C1 1.346(7)
O2 C5 1.458(7)
C7 C2 1.482(8)
C7 C12 1.391(8)
C7 C8 1.401(8)
C2 C1 1.358(8)
C2 C3 1.435(9)
C12 H12 0.9500
C12 C11 1.379(9)
C8 H8 0.9500
C8 C9 1.378(9)
C11 H11 0.9500
C11 C10 1.375(9)
C3 C4 1.199(9)
C5 H5A 0.9900
C5 H5B 0.9900
C5 C6 1.501(9)
C9 H9 0.9500
C9 C10 1.390(9)
C13 H13A 0.9800
C13 H13B 0.9800
C13 H13C 0.9800
C13 C10 1.532(9)
C6 H6A 0.9900
C6 H6B 0.9900
C14 H14 1.0000
C14 C15 1.489(14)
C14 C16 1.496(13)
C15 H15A 0.9800
C15 H15B 0.9800
C15 H15C 0.9800
C22 H22A 0.9800
C22 H22B 0.9800
C22 H22C 0.9800
C22 C20 1.525(15)
C17 H17 1.0000
C17 C18 1.507(14)
C17 C19 1.522(14)
C18 H18A 0.9800
C18 H18B 0.9800
C18 H18C 0.9800
C16 H16A 0.9800
C16 H16B 0.9800
C16 H16C 0.9800
C20 H20 1.0000
C20 C21 1.518(14)
C19 H19A 0.9800
C19 H19B 0.9800
C19 H19C 0.9800
C30 H30A 0.9800
C30 H30B 0.9800
C30 H30C 0.9800
C30 C29 1.517(15)
C29 H29 1.0000
C29 C31 1.540(16)
C21 H21A 0.9800
C21 H21B 0.9800
C21 H21C 0.9800
C24 H24A 0.9800
C24 H24B 0.9800
C24 H24C 0.9800
C24 C23 1.507(15)
C23 H23 1.0000
C23 C25 1.532(15)
C25 H25A 0.9800
C25 H25B 0.9800
C25 H25C 0.9800
C31 H31A 0.9800
C31 H31B 0.9800
C31 H31C 0.9800
C26 H26 1.0000
C26 C27 1.520(15)
C26 C28 1.498(15)
C27 H27A 0.9800
C27 H27B 0.9800
C27 H27C 0.9800
C28 H28A 0.9800
C28 H28B 0.9800
C28 H28C 0.9800

loop_
_geom_torsion_atom_site_label_1
_geom_torsion_atom_site_label_2
_geom_torsion_atom_site_label_3
_geom_torsion_atom_site_label_4
_geom_torsion
O2 C5 C6 O1 -13.2(6)
C7 C2 C1 O1 -3.5(9)
C7 C2 C1 O2 175.4(5)
C7 C2 C3 C4 20(10)
C7 C12 C11 C10 0.5(8)
C7 C8 C9 C10 0.3(9)
C2 C7 C12 C11 178.3(5)
C2 C7 C8 C9 -178.8(5)
C2 C3 C4 Si1 -67(19)
C12 C7 C2 C1 -175.4(5)
C12 C7 C2 C3 3.2(7)
C12 C7 C8 C9 1.8(8)
C12 C11 C10 C9 1.6(9)
C12 C11 C10 C13 -179.6(6)
C8 C7 C2 C1 5.2(8)
C8 C7 C2 C3 -176.1(5)
C8 C7 C12 C11 -2.2(8)
C8 C9 C10 C11 -2.0(9)
C8 C9 C10 C13 179.2(6)
C1 O1 C6 C5 11.6(6)
C1 O2 C5 C6 10.8(6)
C1 C2 C3 C4 -161(10)
C3 C2 C1 O1 177.7(5)
C3 C2 C1 O2 -3.3(8)
C5 O2 C1 O1 -3.9(6)
C5 O2 C1 C2 177.0(5)
C4 Si1 C14 C15 72.2(10)
C4 Si1 C14 C16 -58.3(11)
C4 Si1 C17 C18 45.2(14)
C4 Si1 C17 C19 168.5(10)
C4 Si1 C20 C22 -65.0(15)
C4 Si1 C20 C21 58.0(14)
C4 Si1 C29 C30 156.8(16)
C4 Si1 C29 C31 34.7(18)
C4 Si1 C23 C24 142(3)
C4 Si1 C23 C25 -59.8(19)
C4 Si1 C26 C27 -170.7(16)
C4 Si1 C26 C28 60.6(18)
C6 O1 C1 O2 -5.1(6)
C6 O1 C1 C2 173.9(5)
C14 Si1 C4 C3 92(13)
C14 Si1 C17 C18 158.1(12)
C14 Si1 C17 C19 -78.6(13)
C14 Si1 C20 C22 -175.4(14)
C14 Si1 C20 C21 -52.4(15)
C14 Si1 C29 C30 28(2)
C14 Si1 C29 C31 -93.7(18)
C14 Si1 C23 C24 64(3)
C14 Si1 C23 C25 -138(3)
C14 Si1 C26 C27 -66.4(18)
C14 Si1 C26 C28 164.9(17)
C17 Si1 C4 C3 -153(13)
C17 Si1 C14 C15 -44.5(11)
C17 Si1 C14 C16 -175.0(11)
C17 Si1 C20 C22 64.1(17)
C17 Si1 C20 C21 -172.9(12)
C17 Si1 C29 C30 -90.9(18)
C17 Si1 C29 C31 147.0(17)
C17 Si1 C23 C24 8(3)
C17 Si1 C23 C25 165.6(15)
C17 Si1 C26 C27 83(3)
C17 Si1 C26 C28 -46(2)
C20 Si1 C4 C3 -18(13)
C20 Si1 C14 C15 -173.4(10)
C20 Si1 C14 C16 56.1(12)
C20 Si1 C17 C18 -83.7(14)
C20 Si1 C17 C19 39.6(16)
C20 Si1 C29 C30 56.1(18)
C20 Si1 C29 C31 -66(2)
C20 Si1 C23 C24 -111(3)
C20 Si1 C23 C25 46.7(17)
C20 Si1 C26 C27 43(2)
C20 Si1 C26 C28 -86(2)
C29 Si1 C4 C3 -52(13)
C29 Si1 C14 C15 -158.6(12)
C29 Si1 C14 C16 70.8(15)
C29 Si1 C17 C18 -64.0(14)
C29 Si1 C17 C19 59.3(13)
C29 Si1 C20 C22 25.0(16)
C29 Si1 C20 C21 148(2)
C29 Si1 C23 C24 -101(3)
C29 Si1 C23 C25 57(2)
C29 Si1 C26 C27 72.1(19)
C29 Si1 C26 C28 -56.5(19)
C23 Si1 C4 C3 66(13)
C23 Si1 C14 C15 -178(3)
C23 Si1 C14 C16 51(2)
C23 Si1 C17 C18 -179.7(13)
C23 Si1 C17 C19 -56.5(17)
C23 Si1 C20 C22 -173.3(16)
C23 Si1 C20 C21 -50.3(14)
C23 Si1 C29 C30 37.2(19)
C23 Si1 C29 C31 -84.9(18)
C23 Si1 C26 C27 -51(2)
C23 Si1 C26 C28 -179.9(16)
C26 Si1 C4 C3 -175(100)
C26 Si1 C14 C15 -32.8(11)
C26 Si1 C14 C16 -163.4(13)
C26 Si1 C17 C18 126(3)
C26 Si1 C17 C19 -111(3)
C26 Si1 C20 C22 80.5(19)
C26 Si1 C20 C21 -156.5(14)
C26 Si1 C29 C30 -86.9(19)
C26 Si1 C29 C31 151.0(16)
C26 Si1 C23 C24 27(3)
C26 Si1 C23 C25 -175.3(17)
